data_4501029
loop_
_publ_author_name
'Mart\'inez Casado, F. J.'
'Fabelo, O.'
'Rodr\'iguez-Velamaz\'an, J. A.'
'Ramos Riesco, M.'
'Rodr\'iguez Cheda, J. A.'
'Labrador, A.'
'Rodr\'iguez-Blanco, C.'
'Campo, J.'
'S\'anchez-Alarcos, V.'
'M\"uller, H.'

_publ_section_title
;
 Manganese(II) Butyrate-Based MOFs: Structures, Thermal and Magnetic
 Properties
;
_journal_issue 9
_journal_name_full 'Crystal Growth &amp; Design'
_journal_page_first 4080
_journal_paper_doi 10.1021/cg200649n
_journal_volume 11
_journal_year 2011
_chemical_formula_moiety 6(Mn+2),11(C4O2H7-),1(OH-)
_chemical_formula_sum 'C44 H78 Mn6 O23'
_chemical_formula_weight 1304.71
_chemical_name_common 'Hexamanganese(II)hydroxy undecabutyrate'
_chemical_name_systematic 'Hexamanganese(II)hydroxy undecabutyrate'
_space_group_IT_number 14
_symmetry_cell_setting monoclinic
_symmetry_space_group_name_Hall '-P 2yn'
_symmetry_space_group_name_H-M 'P 1 21/n 1'
_atom_sites_solution_hydrogens geom
_atom_sites_solution_primary direct
_atom_sites_solution_secondary difmap
_audit_creation_method SHELXL-97
_audit_update_record
;
2011-01-25 # Formatted by publCIF
;
_cell_angle_alpha 90.00
_cell_angle_beta 106.90(3)
_cell_angle_gamma 90.00
_cell_formula_units_Z 4
_cell_length_a 14.650(3)
_cell_length_b 25.263(5)
_cell_length_c 17.207(3)
_cell_measurement_temperature 293(2)
_cell_volume 6093(2)
_computing_cell_refinement 'DENZO-SMN (Otwinowski & Minor, 1997)'
_computing_data_collection 'CCD Server Software Huber'
_computing_data_reduction DENZO-SMN
_computing_molecular_graphics 'Mercury 1.4.2. and ORTEP-3 (Farrugia, 1997)'
_computing_publication_material 'SHELXL-97 (Sheldrick, 1997)'
_computing_structure_refinement 'SHELXL-97 (Sheldrick, 1997)'
_computing_structure_solution 'SHELXS-97 (Sheldrick, 1990)'
_diffrn_ambient_temperature 293(2)
_diffrn_detector_area_resol_mean 9.77
_diffrn_measured_fraction_theta_full 0.958
_diffrn_measured_fraction_theta_max 0.958
_diffrn_measurement_device_type ADSCq210rCCD-HUBER
_diffrn_measurement_method 'f\ scans'
_diffrn_radiation_monochromator Synchrotron
_diffrn_radiation_source Synchrotron
_diffrn_radiation_type Synchrotron
_diffrn_radiation_wavelength 0.75140
_diffrn_reflns_av_R_equivalents 0.0000
_diffrn_reflns_av_sigmaI/netI 0.0576
_diffrn_reflns_limit_h_max 18
_diffrn_reflns_limit_h_min 0
_diffrn_reflns_limit_k_max 31
_diffrn_reflns_limit_k_min 0
_diffrn_reflns_limit_l_max 20
_diffrn_reflns_limit_l_min -21
_diffrn_reflns_number 11927
_diffrn_reflns_theta_full 28.00
_diffrn_reflns_theta_max 28.00
_diffrn_reflns_theta_min 1.70
_exptl_absorpt_coefficient_mu 1.416
_exptl_absorpt_correction_type none
_exptl_crystal_colour Pink
_exptl_crystal_density_diffrn 1.422
_exptl_crystal_density_method 'not measured'
_exptl_crystal_description flake
_exptl_crystal_F_000 2704
_exptl_crystal_size_max 0.06
_exptl_crystal_size_mid 0.05
_exptl_crystal_size_min 0.03
_refine_diff_density_max 1.431
_refine_diff_density_min -0.571
_refine_diff_density_rms 0.129
_refine_ls_extinction_coef 0.0150(14)
_refine_ls_extinction_expression Fc^*^=kFc[1+0.001xFc^2^\l^3^/sin(2\q)]^-1/4^
_refine_ls_extinction_method SHELXL
_refine_ls_goodness_of_fit_ref 1.061
_refine_ls_hydrogen_treatment mixed
_refine_ls_matrix_type full
_refine_ls_number_parameters 663
_refine_ls_number_reflns 11927
_refine_ls_number_restraints 20
_refine_ls_restrained_S_all 1.060
_refine_ls_R_factor_all 0.0998
_refine_ls_R_factor_gt 0.0889
_refine_ls_shift/su_max 0.001
_refine_ls_shift/su_mean 0.000
_refine_ls_structure_factor_coef Fsqd
_refine_ls_weighting_details 'calc w=1/[\s^2^(Fo^2^)+(0.1269P)^2^+38.2167P] where P=(Fo^2^+2Fc^2^)/3'
_refine_ls_weighting_scheme calc
_refine_ls_wR_factor_gt 0.2907
_refine_ls_wR_factor_ref 0.3003
_reflns_number_gt 9962
_reflns_number_total 11927
_reflns_threshold_expression >2sigma(I)
_cod_data_source_file cg200649n_si_002.cif
_cod_data_source_block MnC4_OH_298K
_cod_original_sg_symbol_H-M P21/n
_cod_database_code 4501029

loop_
_symmetry_equiv_pos_as_xyz
'x, y, z'
'-x+1/2, y+1/2, -z+1/2'
'-x, -y, -z'
'x-1/2, -y-1/2, z-1/2'

loop_
_atom_site_label
_atom_site_type_symbol
_atom_site_fract_x
_atom_site_fract_y
_atom_site_fract_z
_atom_site_U_iso_or_equiv
_atom_site_adp_type
_atom_site_occupancy
_atom_site_symmetry_multiplicity
_atom_site_calc_flag
_atom_site_refinement_flags
C1 C 0.3267(8) 0.0973(3) 0.7626(5) 0.071(2) Uani 1 1 d .
C2 C 0.3492(15) 0.0864(5) 0.6859(8) 0.134(6) Uani 1 1 d D
H2A H 0.4085 0.0665 0.6999 0.161 Uiso 1 1 calc R
H2B H 0.3000 0.0628 0.6544 0.161 Uiso 1 1 calc R
C3 C 0.359(2) 0.1289(7) 0.6323(13) 0.219(13) Uani 1 1 d D
H3A H 0.4096 0.1527 0.6610 0.263 Uiso 1 1 calc R
H3B H 0.3001 0.1489 0.6149 0.263 Uiso 1 1 calc R
C4 C 0.383(2) 0.1052(10) 0.5574(12) 0.254(17) Uani 1 1 d .
H4A H 0.3896 0.1333 0.5220 0.382 Uiso 1 1 calc R
H4B H 0.3322 0.0821 0.5289 0.382 Uiso 1 1 calc R
H4C H 0.4413 0.0856 0.5750 0.382 Uiso 1 1 calc R
C5 C -0.0875(6) 0.3125(3) 0.7539(5) 0.0561(18) Uani 1 1 d .
C6 C -0.1100(8) 0.2923(5) 0.8281(7) 0.094(3) Uani 1 1 d .
H6A H -0.0963 0.2547 0.8325 0.113 Uiso 1 1 calc R
H6B H -0.0667 0.3092 0.8752 0.113 Uiso 1 1 calc R
C7 C -0.2068(13) 0.2999(10) 0.8325(10) 0.166(8) Uani 1 1 d .
H7A H -0.2512 0.2828 0.7864 0.199 Uiso 1 1 calc R
H7B H -0.2214 0.3375 0.8295 0.199 Uiso 1 1 calc R
C8 C -0.2207(19) 0.2768(11) 0.9132(14) 0.214(12) Uani 1 1 d .
H8A H -0.2851 0.2827 0.9140 0.322 Uiso 1 1 calc R
H8B H -0.1775 0.2940 0.9591 0.322 Uiso 1 1 calc R
H8C H -0.2079 0.2394 0.9158 0.322 Uiso 1 1 calc R
C9 C 0.1487(7) 0.0678(4) 1.0471(6) 0.076(3) Uani 1 1 d .
C10 C 0.0655(13) 0.0560(8) 1.0831(11) 0.152(7) Uani 1 1 d D
H10A H 0.0183 0.0354 1.0433 0.182 Uiso 1 1 calc R
H10B H 0.0901 0.0336 1.1303 0.182 Uiso 1 1 calc R
C11 C 0.017(3) 0.1003(14) 1.107(2) 0.53(6) Uani 1 1 d D
H11A H 0.0592 0.1289 1.1327 0.634 Uiso 1 1 calc R
H11B H -0.0245 0.0902 1.1395 0.634 Uiso 1 1 calc R
C12 C -0.035(3) 0.110(3) 1.019(2) 0.47(5) Uani 1 1 d D
H12A H -0.0931 0.1292 1.0157 0.711 Uiso 1 1 calc R
H12B H -0.0501 0.0771 0.9914 0.711 Uiso 1 1 calc R
H12C H 0.0044 0.1309 0.9952 0.711 Uiso 1 1 calc R
C13 C 0.2494(6) 0.2720(3) 0.7559(5) 0.061(2) Uani 1 1 d .
C14 C 0.3340(10) 0.2691(6) 0.7261(12) 0.140(7) Uani 1 1 d D
H14A H 0.3737 0.2400 0.7535 0.168 Uiso 1 1 calc R
H14B H 0.3129 0.2607 0.6686 0.168 Uiso 1 1 calc R
C15 C 0.3924(13) 0.3164(6) 0.737(3) 0.58(7) Uani 1 1 d D
H15A H 0.3644 0.3429 0.7639 0.694 Uiso 1 1 calc R
H15B H 0.3900 0.3301 0.6837 0.694 Uiso 1 1 calc R
C16 C 0.4952(19) 0.3096(15) 0.785(3) 0.66(8) Uani 1 1 d D
H16A H 0.5296 0.3415 0.7816 0.991 Uiso 1 1 calc R
H16B H 0.5221 0.2807 0.7626 0.991 Uiso 1 1 calc R
H16C H 0.4995 0.3023 0.8404 0.991 Uiso 1 1 calc R
C17 C 0.5425(7) -0.0377(3) 0.8226(5) 0.065(2) Uani 1 1 d .
C18 C 0.6298(9) -0.0162(5) 0.8048(9) 0.109(4) Uani 1 1 d D
H18A H 0.6204 0.0213 0.7935 0.130 Uiso 1 1 calc R
H18B H 0.6834 -0.0199 0.8534 0.130 Uiso 1 1 calc R
C19 C 0.656(2) -0.0417(10) 0.7355(15) 0.29(2) Uani 1 1 d D
H19A H 0.7186 -0.0301 0.7338 0.350 Uiso 1 1 calc R
H19B H 0.6561 -0.0799 0.7400 0.350 Uiso 1 1 calc R
C20 C 0.580(3) -0.023(2) 0.662(2) 0.48(5) Uani 1 1 d D
H20A H 0.5896 -0.0393 0.6141 0.714 Uiso 1 1 calc R
H20B H 0.5828 0.0145 0.6575 0.714 Uiso 1 1 calc R
H20C H 0.5185 -0.0334 0.6663 0.714 Uiso 1 1 calc R
C21 C 0.1127(9) -0.0166(5) 0.7464(9) 0.103(4) Uani 1 1 d .
C22 C 0.0098(11) -0.0297(8) 0.6963(10) 0.174(10) Uani 1 1 d D
H22A H -0.0096 -0.0620 0.7175 0.209 Uiso 1 1 calc R
H22B H -0.0317 -0.0015 0.7040 0.209 Uiso 1 1 calc R
C23 C -0.0047(14) -0.037(2) 0.6070(11) 0.43(4) Uani 1 1 d D
H23A H 0.0332 -0.0664 0.5986 0.513 Uiso 1 1 calc R
H23B H 0.0179 -0.0052 0.5859 0.513 Uiso 1 1 calc R
C24 C -0.1071(18) -0.0459(19) 0.5603(14) 0.65(7) Uani 1 1 d D
H24A H -0.1128 -0.0488 0.5035 0.971 Uiso 1 1 calc R
H24B H -0.1452 -0.0168 0.5690 0.971 Uiso 1 1 calc R
H24C H -0.1289 -0.0781 0.5787 0.971 Uiso 1 1 calc R
C25 C 0.0718(6) 0.1515(3) 0.8180(5) 0.063(2) Uani 1 1 d .
C26 C -0.0085(8) 0.1136(5) 0.8009(10) 0.116(5) Uani 1 1 d .
H26A H -0.0041 0.0917 0.7558 0.139 Uiso 1 1 calc R
H26B H 0.0022 0.0906 0.8478 0.139 Uiso 1 1 calc R
C27 C -0.1052(11) 0.1324(6) 0.7820(17) 0.179(10) Uani 1 1 d .
H27A H -0.1177 0.1555 0.7350 0.215 Uiso 1 1 calc R
H27B H -0.1120 0.1533 0.8273 0.215 Uiso 1 1 calc R
C28 C -0.1786(14) 0.0891(10) 0.765(2) 0.263(17) Uani 1 1 d .
H28A H -0.2412 0.1044 0.7516 0.395 Uiso 1 1 calc R
H28B H -0.1685 0.0669 0.8116 0.395 Uiso 1 1 calc R
H28C H -0.1728 0.0683 0.7196 0.395 Uiso 1 1 calc R
C29 C 0.1853(7) 0.2313(3) 1.0118(6) 0.067(2) Uani 1 1 d .
C30 C 0.1766(10) 0.2394(6) 1.0950(7) 0.105(4) Uani 1 1 d .
H30A H 0.1657 0.2053 1.1166 0.126 Uiso 1 1 calc R
H30B H 0.2369 0.2528 1.1293 0.126 Uiso 1 1 calc R
C31 C 0.1011(16) 0.2754(9) 1.1010(11) 0.171(9) Uani 1 1 d D
H31A H 0.0401 0.2578 1.0796 0.205 Uiso 1 1 calc R
H31B H 0.1014 0.3061 1.0672 0.205 Uiso 1 1 calc R
C32 C 0.110(3) 0.294(2) 1.1856(14) 0.46(4) Uani 1 1 d D
H32A H 0.0588 0.3183 1.1844 0.684 Uiso 1 1 calc R
H32B H 0.1698 0.3113 1.2077 0.684 Uiso 1 1 calc R
H32C H 0.1055 0.2641 1.2190 0.684 Uiso 1 1 calc R
C33 C 0.3356(8) -0.0654(3) 0.9356(6) 0.076(3) Uani 1 1 d .
C34 C 0.332(2) -0.0808(7) 1.0140(11) 0.233(15) Uani 1 1 d D
H34A H 0.2657 -0.0863 1.0109 0.279 Uiso 1 1 calc R
H34B H 0.3545 -0.0510 1.0502 0.279 Uiso 1 1 calc R
C35 C 0.385(3) -0.1271(11) 1.0521(12) 0.32(2) Uani 1 1 d D
H35A H 0.4501 -0.1218 1.0517 0.384 Uiso 1 1 calc R
H35B H 0.3603 -0.1566 1.0158 0.384 Uiso 1 1 calc R
C36 C 0.390(2) -0.1460(9) 1.1359(10) 0.200(11) Uani 1 1 d D
H36A H 0.4302 -0.1766 1.1488 0.301 Uiso 1 1 calc R
H36B H 0.3268 -0.1552 1.1379 0.301 Uiso 1 1 calc R
H36C H 0.4151 -0.1184 1.1744 0.301 Uiso 1 1 calc R
C37 C 0.4770(6) 0.2138(3) 1.0206(5) 0.064(2) Uani 1 1 d .
C38 C 0.5486(9) 0.2578(5) 1.0468(8) 0.126(6) Uani 1 1 d D
H38A H 0.5987 0.2465 1.0944 0.151 Uiso 1 1 calc R
H38B H 0.5776 0.2646 1.0038 0.151 Uiso 1 1 calc R
C39 C 0.5069(17) 0.3064(7) 1.066(2) 0.36(3) Uani 1 1 d D
H39A H 0.4721 0.2963 1.1034 0.428 Uiso 1 1 calc R
H39B H 0.4590 0.3164 1.0158 0.428 Uiso 1 1 calc R
C40 C 0.558(5) 0.3567(13) 1.099(3) 0.67(8) Uani 1 1 d D
H40A H 0.5232 0.3747 1.1305 1.001 Uiso 1 1 calc R
H40B H 0.5613 0.3791 1.0545 1.001 Uiso 1 1 calc R
H40C H 0.6208 0.3487 1.1322 1.001 Uiso 1 1 calc R
C41 C 0.1773(7) 0.3931(3) 0.8544(5) 0.071(2) Uani 1 1 d .
C42 C 0.2169(13) 0.4381(5) 0.9136(6) 0.121(5) Uani 1 1 d .
H42A H 0.2769 0.4496 0.9058 0.146 Uiso 1 1 calc R
H42B H 0.1730 0.4676 0.9000 0.146 Uiso 1 1 calc R
C43 C 0.233(2) 0.4251(10) 1.0004(10) 0.187(12) Uani 1 1 d .
H43A H 0.2734 0.4514 1.0354 0.225 Uiso 1 1 calc R
H43B H 0.2625 0.3904 1.0135 0.225 Uiso 1 1 calc R
C44 C 0.128(3) 0.4259(15) 1.0079(19) 0.30(2) Uani 1 1 d .
H44A H 0.1297 0.4179 1.0628 0.446 Uiso 1 1 calc R
H44B H 0.0903 0.4000 0.9719 0.446 Uiso 1 1 calc R
H44C H 0.1010 0.4604 0.9935 0.446 Uiso 1 1 calc R
O1 O 0.3005(5) 0.0587(2) 0.7960(4) 0.0697(16) Uani 1 1 d .
O1H O 0.3292(4) 0.10449(17) 0.9620(3) 0.0511(12) Uani 1 1 d D
O2 O 0.3316(6) 0.1433(2) 0.7886(4) 0.0772(18) Uani 1 1 d .
O3 O -0.0002(4) 0.3140(2) 0.7569(3) 0.0596(13) Uani 1 1 d .
O4 O 0.3481(4) 0.1719(2) 1.1950(3) 0.0664(15) Uani 1 1 d .
O5 O 0.1481(6) 0.0448(3) 0.9813(5) 0.090(2) Uani 1 1 d .
O6 O 0.2078(5) 0.1000(3) 1.0833(4) 0.0834(19) Uani 1 1 d .
O7 O 0.2487(4) 0.2481(2) 0.8197(4) 0.0686(16) Uani 1 1 d .
O8 O 0.1787(4) 0.2964(2) 0.7164(4) 0.0703(16) Uani 1 1 d .
O9 O 0.4703(5) -0.0096(2) 0.8060(4) 0.0796(19) Uani 1 1 d .
O10 O -0.0460(4) 0.41598(19) 0.6484(3) 0.0605(14) Uani 1 1 d .
O11 O 0.1174(5) 0.0098(3) 0.8081(5) 0.094(2) Uani 1 1 d .
O12 O 0.1798(6) -0.0354(3) 0.7249(6) 0.111(3) Uani 1 1 d .
O13 O 0.1544(4) 0.13457(18) 0.8491(3) 0.0589(14) Uani 1 1 d .
O14 O 0.0523(5) 0.1986(2) 0.7984(5) 0.085(2) Uani 1 1 d .
O15 O 0.2518(4) 0.2018(2) 1.0025(3) 0.0618(14) Uani 1 1 d .
O16 O 0.1265(5) 0.2537(3) 0.9551(4) 0.086(2) Uani 1 1 d .
O17 O 0.1488(5) 0.4036(2) 0.6139(4) 0.0777(18) Uani 1 1 d .
O18 O 0.3149(6) -0.0181(2) 0.9165(5) 0.092(2) Uani 1 1 d .
O19 O -0.0289(4) 0.32008(19) 0.5736(3) 0.0574(13) Uani 1 1 d .
O20 O 0.4253(4) 0.2143(2) 0.9498(3) 0.0708(16) Uani 1 1 d .
O21 O 0.1718(6) 0.3489(2) 0.8808(4) 0.085(2) Uani 1 1 d .
O22 O 0.1479(5) 0.4059(2) 0.7802(3) 0.0651(15) Uani 1 1 d .
H1O H 0.3925(6) 0.0927(6) 0.9609(9) 0.16(6) Uiso 1 1 d D
Mn1 Mn 0.21872(9) 0.05485(4) 0.89385(7) 0.0587(4) Uani 1 1 d D
Mn2 Mn 0.33430(9) 0.13675(4) 1.07796(7) 0.0541(4) Uani 1 1 d D
Mn3 Mn 0.06988(8) 0.35615(4) 0.67712(6) 0.0510(4) Uani 1 1 d .
Mn4 Mn 0.29439(8) 0.17660(4) 0.89014(7) 0.0527(4) Uani 1 1 d D
Mn5 Mn 0.11531(9) 0.27287(4) 0.83737(8) 0.0610(4) Uani 1 1 d .
Mn6 Mn 0.32344(11) -0.02534(5) 0.78723(8) 0.0668(4) Uani 1 1 d .

loop_
_atom_site_aniso_label
_atom_site_aniso_U_11
_atom_site_aniso_U_22
_atom_site_aniso_U_33
_atom_site_aniso_U_23
_atom_site_aniso_U_13
_atom_site_aniso_U_12
C1 0.104(7) 0.040(4) 0.062(5) 0.009(4) 0.014(5) 0.023(4)
C2 0.26(2) 0.071(7) 0.090(8) 0.020(6) 0.078(11) 0.045(10)
C3 0.37(4) 0.19(2) 0.136(16) 0.036(16) 0.14(2) 0.07(2)
C4 0.47(5) 0.21(3) 0.110(14) 0.032(16) 0.13(2) 0.06(3)
C5 0.068(5) 0.040(4) 0.051(4) 0.008(3) 0.002(3) 0.009(3)
C6 0.085(7) 0.114(9) 0.079(7) 0.039(6) 0.018(5) 0.019(6)
C7 0.135(13) 0.26(2) 0.122(13) 0.074(15) 0.062(11) 0.037(15)
C8 0.25(3) 0.24(3) 0.20(2) 0.03(2) 0.14(2) -0.03(2)
C9 0.079(6) 0.072(6) 0.070(6) -0.002(5) 0.010(5) -0.022(5)
C10 0.155(15) 0.180(18) 0.135(13) -0.038(13) 0.065(12) -0.090(14)
C11 0.55(10) 0.57(10) 0.65(11) -0.48(10) 0.47(9) -0.32(8)
C12 0.17(3) 0.93(15) 0.36(6) -0.20(8) 0.14(4) 0.01(5)
C13 0.063(5) 0.040(4) 0.068(5) 0.017(4) -0.001(4) 0.003(3)
C14 0.125(12) 0.105(11) 0.215(19) 0.052(12) 0.088(13) 0.013(9)
C15 0.35(5) 0.22(4) 1.4(2) 0.28(7) 0.59(10) 0.12(4)
C16 1.02(19) 0.37(7) 0.39(7) 0.12(6) -0.12(9) 0.34(10)
C17 0.087(6) 0.033(4) 0.066(5) 0.000(3) 0.010(4) -0.003(4)
C18 0.099(8) 0.072(7) 0.147(12) 0.033(8) 0.024(8) -0.002(6)
C19 0.44(6) 0.15(2) 0.44(6) 0.04(3) 0.36(5) 0.03(3)
C20 0.28(5) 0.83(13) 0.35(6) 0.38(7) 0.14(4) 0.10(6)
C21 0.090(8) 0.075(7) 0.115(10) -0.029(7) -0.014(7) -0.002(6)
C22 0.108(10) 0.171(16) 0.184(17) -0.116(14) -0.053(11) 0.010(10)
C23 0.16(2) 0.74(10) 0.28(4) -0.27(5) -0.10(2) 0.03(4)
C24 0.34(6) 0.35(6) 0.89(14) -0.20(8) -0.40(8) 0.05(5)
C25 0.069(5) 0.035(4) 0.069(5) -0.007(3) -0.004(4) -0.001(3)
C26 0.073(6) 0.064(6) 0.177(14) -0.004(8) -0.017(7) -0.002(5)
C27 0.082(9) 0.096(11) 0.33(3) 0.005(15) 0.022(14) -0.007(8)
C28 0.092(12) 0.22(3) 0.45(5) -0.06(3) 0.04(2) -0.051(15)
C29 0.078(5) 0.049(4) 0.067(5) 0.014(4) 0.007(4) 0.015(4)
C30 0.124(10) 0.111(9) 0.069(6) -0.005(6) 0.012(6) 0.045(8)
C31 0.20(2) 0.20(2) 0.118(13) 0.002(13) 0.054(13) 0.095(17)
C32 0.45(7) 0.69(10) 0.21(3) -0.09(5) 0.06(4) 0.34(7)
C33 0.109(7) 0.047(4) 0.058(5) -0.001(4) 0.003(5) 0.011(5)
C34 0.48(5) 0.132(16) 0.103(12) 0.028(12) 0.11(2) 0.05(2)
C35 0.55(6) 0.29(3) 0.145(18) 0.15(2) 0.14(3) 0.26(4)
C36 0.30(3) 0.17(2) 0.140(16) 0.081(15) 0.081(18) 0.08(2)
C37 0.073(5) 0.038(4) 0.065(5) 0.011(3) -0.001(4) -0.007(3)
C38 0.120(10) 0.100(9) 0.110(9) 0.042(8) -0.043(8) -0.059(8)
C39 0.50(6) 0.20(3) 0.43(5) -0.22(3) 0.24(5) -0.26(3)
C40 1.27(19) 0.20(4) 0.27(5) 0.00(3) -0.19(8) -0.28(7)
C41 0.102(7) 0.044(4) 0.049(4) -0.004(3) -0.006(4) -0.012(4)
C42 0.211(16) 0.076(7) 0.057(6) -0.017(5) 0.008(8) -0.047(9)
C43 0.30(3) 0.163(18) 0.074(9) -0.032(10) 0.019(15) -0.08(2)
C44 0.42(6) 0.27(4) 0.18(3) -0.08(3) 0.05(4) -0.07(4)
O1 0.103(5) 0.033(3) 0.066(3) 0.005(2) 0.012(3) 0.012(3)
O1H 0.065(3) 0.030(2) 0.045(2) 0.0045(19) -0.004(2) 0.002(2)
O2 0.119(5) 0.044(3) 0.068(4) 0.007(3) 0.026(4) 0.005(3)
O3 0.067(3) 0.045(3) 0.056(3) 0.017(2) 0.000(2) 0.012(2)
O4 0.069(3) 0.064(3) 0.055(3) -0.009(3) 0.000(3) -0.001(3)
O5 0.110(5) 0.077(4) 0.085(5) -0.022(4) 0.030(4) -0.035(4)
O6 0.084(4) 0.081(5) 0.078(4) -0.009(4) 0.013(3) -0.022(4)
O7 0.084(4) 0.040(3) 0.068(3) 0.020(3) 0.002(3) 0.008(3)
O8 0.081(4) 0.050(3) 0.061(3) 0.013(3) -0.008(3) 0.019(3)
O9 0.089(4) 0.030(3) 0.104(5) 0.004(3) 0.005(4) 0.005(3)
O10 0.073(3) 0.033(2) 0.056(3) -0.006(2) -0.011(2) 0.004(2)
O11 0.085(5) 0.076(4) 0.103(5) -0.039(4) 0.000(4) -0.014(4)
O12 0.090(5) 0.084(5) 0.130(7) -0.052(5) -0.015(5) 0.010(4)
O13 0.068(3) 0.029(2) 0.060(3) 0.003(2) -0.013(3) -0.001(2)
O14 0.074(4) 0.045(3) 0.108(5) 0.007(3) -0.019(4) 0.005(3)
O15 0.081(4) 0.042(3) 0.051(3) 0.002(2) 0.000(3) 0.014(3)
O16 0.094(5) 0.081(4) 0.078(4) 0.032(4) 0.018(4) 0.031(4)
O17 0.099(5) 0.055(3) 0.073(4) 0.020(3) 0.014(3) -0.005(3)
O18 0.122(6) 0.044(3) 0.100(5) 0.009(3) 0.018(4) 0.018(3)
O19 0.070(3) 0.038(2) 0.049(3) -0.007(2) -0.007(2) 0.006(2)
O20 0.075(4) 0.062(3) 0.056(3) 0.023(3) -0.010(3) -0.011(3)
O21 0.133(6) 0.045(3) 0.049(3) 0.012(3) -0.016(3) -0.010(3)
O22 0.095(4) 0.040(3) 0.043(3) 0.004(2) -0.009(3) -0.011(3)
Mn1 0.0743(8) 0.0320(5) 0.0574(7) -0.0052(5) -0.0004(6) -0.0012(5)
Mn2 0.0661(7) 0.0373(6) 0.0441(6) 0.0012(4) -0.0073(5) -0.0042(5)
Mn3 0.0666(7) 0.0265(5) 0.0435(6) 0.0047(4) -0.0099(5) 0.0001(4)
Mn4 0.0650(7) 0.0305(5) 0.0483(6) 0.0076(4) -0.0058(5) 0.0028(4)
Mn5 0.0718(8) 0.0369(6) 0.0590(7) 0.0125(5) -0.0052(6) 0.0098(5)
Mn6 0.0906(10) 0.0360(6) 0.0596(7) -0.0052(5) -0.0008(6) 0.0119(6)

loop_
_atom_type_symbol
_atom_type_description
_atom_type_scat_dispersion_real
_atom_type_scat_dispersion_imag
_atom_type_scat_source
C C 0.0040 0.0020 'International Tables Vol C Tables 4.2.6.8 and 6.1.1.4'
H H 0.0000 0.0000 'International Tables Vol C Tables 4.2.6.8 and 6.1.1.4'
O O 0.0120 0.0070 'International Tables Vol C Tables 4.2.6.8 and 6.1.1.4'
Mn Mn 0.3500 0.8100 'International Tables Vol C Tables 4.2.6.8 and 6.1.1.4'

loop_
_geom_angle_atom_site_label_1
_geom_angle_atom_site_label_2
_geom_angle_atom_site_label_3
_geom_angle
_geom_angle_site_symmetry_1
_geom_angle_site_symmetry_3
O2 C1 O1 124.0(9) . .
O2 C1 C2 119.6(9) . .
O1 C1 C2 116.3(8) . .
C3 C2 C1 121.3(12) . .
C2 C3 C4 109.4(16) . .
O4 C5 O3 123.3(8) 4_565 .
O4 C5 C6 120.2(8) 4_565 .
O3 C5 C6 116.4(7) . .
C7 C6 C5 117.3(10) . .
C6 C7 C8 112.0(15) . .
O6 C9 O5 125.5(10) . .
O6 C9 C10 116.7(11) . .
O5 C9 C10 117.7(10) . .
C11 C10 C9 118(2) . .
C10 C11 C12 90(3) . .
O8 C13 O7 120.5(9) . .
O8 C13 C14 119.4(10) . .
O7 C13 C14 120.1(9) . .
C15 C14 C13 116.0(17) . .
C14 C15 C16 115.87(12) . .
O9 C17 O10 123.7(9) . 2_546
O9 C17 C18 118.0(8) . .
O10 C17 C18 118.3(9) 2_546 .
C19 C18 C17 116.0(14) . .
C20 C19 C18 104(3) . .
O11 C21 O12 127.5(11) . .
O11 C21 C22 113.5(13) . .
O12 C21 C22 118.9(12) . .
C23 C22 C21 115.1(15) . .
C22 C23 C24 112.88(11) . .
O14 C25 O13 124.0(8) . .
O14 C25 C26 117.2(8) . .
O13 C25 C26 118.7(7) . .
C27 C26 C25 120.3(11) . .
C26 C27 C28 113.9(15) . .
O16 C29 O15 123.5(9) . .
O16 C29 C30 117.5(9) . .
O15 C29 C30 119.0(8) . .
C31 C30 C29 115.7(11) . .
C30 C31 C32 114.4(19) . .
O17 C33 O18 120.5(9) 2_546 .
O17 C33 C34 123.4(10) 2_546 .
O18 C33 C34 115.9(11) . .
C33 C34 C35 119.4(14) . .
C34 C35 C36 124.3(17) . .
O20 C37 O19 124.4(7) . 4_666
O20 C37 C38 117.6(8) . .
O19 C37 C38 118.0(8) 4_666 .
C39 C38 C37 112.9(11) . .
C38 C39 C40 127(3) . .
O21 C41 O22 124.8(7) . .
O21 C41 C42 119.3(8) . .
O22 C41 C42 115.8(8) . .
C43 C42 C41 115.3(12) . .
C42 C43 C44 102(2) . .
C1 O1 Mn6 131.4(6) . .
C1 O1 Mn1 130.9(5) . .
Mn6 O1 Mn1 97.6(2) . .
Mn1 O1H Mn2 124.0(3) . .
Mn1 O1H Mn4 99.56(19) . .
Mn2 O1H Mn4 98.64(19) . .
C1 O2 Mn4 131.3(6) . .
C5 O3 Mn5 128.2(5) . .
C5 O3 Mn3 129.4(5) . .
Mn5 O3 Mn3 102.4(2) . .
C5 O4 Mn2 137.8(6) 4_666 .
C9 O5 Mn1 135.6(6) . .
C9 O6 Mn2 141.1(7) . .
C13 O7 Mn5 102.8(5) . .
C13 O7 Mn4 144.1(6) . .
Mn5 O7 Mn4 107.9(3) . .
C13 O8 Mn3 162.4(6) . .
C17 O9 Mn6 133.7(5) . .
C17 O10 Mn3 126.9(5) 2_556 .
C17 O10 Mn2 133.9(6) 2_556 4_565
Mn3 O10 Mn2 98.19(19) . 4_565
C21 O11 Mn1 138.3(9) . .
C21 O12 Mn6 124.8(7) . .
C25 O13 Mn4 131.3(5) . .
C25 O13 Mn1 135.0(5) . .
Mn4 O13 Mn1 93.6(2) . .
C25 O14 Mn5 135.8(6) . .
C29 O15 Mn2 131.7(6) . .
C29 O15 Mn4 132.6(5) . .
Mn2 O15 Mn4 93.0(2) . .
C29 O16 Mn5 136.8(7) . .
C33 O17 Mn3 159.6(7) 2_556 .
C33 O17 Mn6 89.3(5) 2_556 2_556
Mn3 O17 Mn6 93.6(3) . 2_556
C33 O18 Mn6 95.9(6) . .
C33 O18 Mn1 154.8(8) . .
Mn6 O18 Mn1 96.0(3) . .
C37 O19 Mn3 135.3(5) 4_565 .
C37 O19 Mn2 125.7(5) 4_565 4_565
Mn3 O19 Mn2 98.9(2) . 4_565
C37 O20 Mn4 133.1(6) . .
C41 O21 Mn5 139.0(5) . .
C41 O22 Mn6 132.4(5) . 2_556
C41 O22 Mn3 127.6(5) . .
Mn6 O22 Mn3 99.2(2) 2_556 .
O5 Mn1 O11 92.5(3) . .
O5 Mn1 O1H 97.6(2) . .
O11 Mn1 O1H 169.6(3) . .
O5 Mn1 O13 96.3(3) . .
O11 Mn1 O13 96.0(3) . .
O1H Mn1 O13 80.59(18) . .
O5 Mn1 O18 101.0(3) . .
O11 Mn1 O18 87.5(3) . .
O1H Mn1 O18 92.8(2) . .
O13 Mn1 O18 162.2(3) . .
O5 Mn1 O1 175.3(3) . .
O11 Mn1 O1 85.5(3) . .
O1H Mn1 O1 84.6(2) . .
O13 Mn1 O1 88.1(2) . .
O18 Mn1 O1 74.7(2) . .
O6 Mn2 O1H 94.6(2) . .
O6 Mn2 O4 89.2(3) . .
O1H Mn2 O4 176.2(2) . .
O6 Mn2 O15 90.9(3) . .
O1H Mn2 O15 82.59(19) . .
O4 Mn2 O15 97.4(2) . .
O6 Mn2 O10 105.9(3) . 4_666
O1H Mn2 O10 95.0(2) . 4_666
O4 Mn2 O10 83.9(2) . 4_666
O15 Mn2 O10 163.2(2) . 4_666
O6 Mn2 O19 177.9(3) . 4_666
O1H Mn2 O19 86.8(2) . 4_666
O4 Mn2 O19 89.4(2) . 4_666
O15 Mn2 O19 87.8(2) . 4_666
O10 Mn2 O19 75.46(19) 4_666 4_666
O19 Mn3 O8 102.8(2) . .
O19 Mn3 O17 98.5(2) . .
O8 Mn3 O17 95.2(3) . .
O19 Mn3 O22 168.0(2) . .
O8 Mn3 O22 89.1(2) . .
O17 Mn3 O22 82.0(2) . .
O19 Mn3 O3 89.3(2) . .
O8 Mn3 O3 84.4(2) . .
O17 Mn3 O3 172.1(2) . .
O22 Mn3 O3 90.1(2) . .
O19 Mn3 O10 79.42(19) . .
O8 Mn3 O10 174.1(2) . .
O17 Mn3 O10 89.8(2) . .
O22 Mn3 O10 88.6(2) . .
O3 Mn3 O10 90.2(2) . .
O20 Mn4 O2 99.4(3) . .
O20 Mn4 O7 89.1(2) . .
O2 Mn4 O7 88.9(2) . .
O20 Mn4 O1H 94.1(2) . .
O2 Mn4 O1H 93.5(2) . .
O7 Mn4 O1H 175.6(2) . .
O20 Mn4 O13 170.0(2) . .
O2 Mn4 O13 89.0(3) . .
O7 Mn4 O13 96.5(2) . .
O1H Mn4 O13 79.85(19) . .
O20 Mn4 O15 84.0(2) . .
O2 Mn4 O15 173.1(2) . .
O7 Mn4 O15 97.1(2) . .
O1H Mn4 O15 80.19(19) . .
O13 Mn4 O15 87.1(2) . .
O16 Mn5 O14 90.3(3) . .
O16 Mn5 O3 125.6(3) . .
O14 Mn5 O3 92.0(2) . .
O16 Mn5 O21 87.5(3) . .
O14 Mn5 O21 176.1(3) . .
O3 Mn5 O21 86.7(2) . .
O16 Mn5 O7 104.9(3) . .
O14 Mn5 O7 91.6(3) . .
O3 Mn5 O7 129.3(2) . .
O21 Mn5 O7 92.0(3) . .
O12 Mn6 O9 158.7(4) . .
O12 Mn6 O1 90.0(3) . .
O9 Mn6 O1 88.7(2) . .
O12 Mn6 O22 87.2(3) . 2_546
O9 Mn6 O22 83.5(2) . 2_546
O1 Mn6 O22 150.6(2) . 2_546
O12 Mn6 O18 100.3(4) . .
O9 Mn6 O18 100.3(3) . .
O1 Mn6 O18 78.4(2) . .
O22 Mn6 O18 130.8(2) 2_546 .
O12 Mn6 O17 102.1(3) . 2_546
O9 Mn6 O17 94.4(2) . 2_546
O1 Mn6 O17 132.5(2) . 2_546
O22 Mn6 O17 76.5(2) 2_546 2_546
O18 Mn6 O17 54.4(2) . 2_546

loop_
_geom_bond_atom_site_label_1
_geom_bond_atom_site_label_2
_geom_bond_distance
_geom_bond_site_symmetry_2
C1 O2 1.239(10) .
C1 O1 1.248(11) .
C1 C2 1.476(15) .
C2 C3 1.4498(11) .
C3 C4 1.55(3) .
C5 O4 1.231(9) 4_565
C5 O3 1.265(10) .
C5 C6 1.499(13) .
C6 C7 1.455(19) .
C7 C8 1.57(2) .
C9 O6 1.219(11) .
C9 O5 1.270(12) .
C9 C10 1.548(18) .
C10 C11 1.4500(11) .
C11 C12 1.5000(11) .
C13 O8 1.227(9) .
C13 O7 1.255(10) .
C13 C14 1.476(16) .
C14 C15 1.4499(11) .
C15 C16 1.5000(12) .
C17 O9 1.236(11) .
C17 O10 1.268(9) 2_546
C17 C18 1.500(15) .
C18 C19 1.5000(11) .
C19 C20 1.5000(12) .
C21 O11 1.239(15) .
C21 O12 1.241(15) .
C21 C22 1.538(17) .
C22 C23 1.4999(11) .
C23 C24 1.5001(11) .
C25 O14 1.246(10) .
C25 O13 1.248(10) .
C25 C26 1.477(13) .
C26 C27 1.440(18) .
C27 C28 1.50(2) .
C29 O16 1.236(10) .
C29 O15 1.272(10) .
C29 C30 1.488(15) .
C30 C31 1.459(19) .
C31 C32 1.4999(11) .
C33 O17 1.226(11) 2_546
C33 O18 1.252(10) .
C33 C34 1.418(19) .
C34 C35 1.4497(11) .
C35 C36 1.4999(11) .
C37 O20 1.234(10) .
C37 O19 1.272(9) 4_666
C37 C38 1.504(13) .
C38 C39 1.4501(11) .
C39 C40 1.4999(12) .
C41 O21 1.216(10) .
C41 O22 1.267(10) .
C41 C42 1.523(12) .
C42 C43 1.48(2) .
C43 C44 1.58(4) .
O1 Mn6 2.161(5) .
O1 Mn1 2.335(7) .
O1H Mn1 2.113(5) .
O1H Mn2 2.136(5) .
O1H Mn4 2.178(4) .
O2 Mn4 2.148(7) .
O3 Mn5 2.120(5) .
O3 Mn3 2.212(6) .
O4 C5 1.231(9) 4_666
O4 Mn2 2.156(6) .
O5 Mn1 2.075(8) .
O6 Mn2 2.098(7) .
O7 Mn5 2.157(7) .
O7 Mn4 2.170(5) .
O8 Mn3 2.156(5) .
O9 Mn6 2.118(7) .
O10 C17 1.268(9) 2_556
O10 Mn3 2.219(5) .
O10 Mn2 2.254(5) 4_565
O11 Mn1 2.098(7) .
O12 Mn6 2.081(8) .
O13 Mn4 2.234(5) .
O13 Mn1 2.262(5) .
O14 Mn5 2.113(6) .
O15 Mn2 2.223(5) .
O15 Mn4 2.288(6) .
O16 Mn5 2.043(7) .
O17 C33 1.226(11) 2_556
O17 Mn3 2.165(6) .
O17 Mn6 2.426(7) 2_556
O18 Mn6 2.272(8) .
O18 Mn1 2.284(7) .
O19 C37 1.272(9) 4_565
O19 Mn3 2.144(5) .
O19 Mn2 2.302(6) 4_565
O20 Mn4 2.121(6) .
O21 Mn5 2.138(6) .
O22 Mn6 2.196(5) 2_556
O22 Mn3 2.203(5) .
Mn2 O10 2.254(5) 4_666
Mn2 O19 2.302(6) 4_666
Mn6 O22 2.196(5) 2_546
Mn6 O17 2.426(7) 2_546
